data_7029845
loop_
_publ_author_name
'Guo, Peng'
'Liu, Leifeng'
'Yun, Yifeng'
'Su, Jie'
'Wan, Wei'
'Gies, Hermann'
'Zhang, Haiyan'
'Xiao, Feng-Shou'
'Zou, Xiaodong'

_publ_section_title
;
 Ab initio structure determination of interlayer expanded zeolites by
 single crystal rotation electron diffraction.
;
_journal_issue 27
_journal_name_full 'Dalton transactions (Cambridge, England : 2003)'
_journal_page_first 10593
_journal_page_last 10601
_journal_paper_doi 10.1039/c4dt00458b
_journal_volume 43
_journal_year 2014
_chemical_formula_sum 'O88.8 Si38.4'
_chemical_formula_weight 2499.21
_chemical_name_common COE-4
_chemical_name_systematic
; 
 ? 
;
_space_group_IT_number 63
_symmetry_cell_setting orthorhombic
_symmetry_space_group_name_Hall '-C 2c 2'
_symmetry_space_group_name_H-M 'C m c m'
_atom_sites_solution_primary direct
_atom_sites_solution_secondary difmap
_audit_creation_method SHELXL-97
_cell_angle_alpha 90.00
_cell_angle_beta 90.00
_cell_angle_gamma 90.00
_cell_formula_units_Z 1
_cell_length_a 7.29(10)
_cell_length_b 23.02(10)
_cell_length_c 14.02(10)
_cell_volume 2353(4)
_computing_structure_refinement 'SHELXL-97 (Sheldrick, 1997)'
_computing_structure_solution 'SHELXS-97 (Sheldrick, 1990)'
_diffrn_measured_fraction_theta_full 0.707
_diffrn_measured_fraction_theta_max 0.707
_diffrn_measurement_method 'Rotation Electron Diffraction'
_diffrn_radiation_source '200 kV accerelating voltage'
_diffrn_radiation_type Electrons
_diffrn_radiation_wavelength 0.02510
_diffrn_reflns_av_R_equivalents 0.0000
_diffrn_reflns_av_sigmaI/netI 0.0084
_diffrn_reflns_limit_h_max 7
_diffrn_reflns_limit_h_min 0
_diffrn_reflns_limit_k_max 19
_diffrn_reflns_limit_k_min 0
_diffrn_reflns_limit_l_max 14
_diffrn_reflns_limit_l_min 0
_diffrn_reflns_number 513
_diffrn_reflns_theta_full 0.72
_diffrn_reflns_theta_max 0.72
_diffrn_reflns_theta_min 0.08
_exptl_absorpt_coefficient_mu 0.000
_exptl_crystal_density_diffrn 1.764
_exptl_crystal_density_method 'not measured'
_exptl_crystal_F_000 399
_refine_diff_density_max 0.608
_refine_diff_density_min -0.313
_refine_diff_density_rms 0.116
_refine_ls_extinction_method none
_refine_ls_goodness_of_fit_ref 4.673
_refine_ls_matrix_type full
_refine_ls_number_parameters 34
_refine_ls_number_reflns 513
_refine_ls_number_restraints 49
_refine_ls_restrained_S_all 4.552
_refine_ls_R_factor_all 0.4431
_refine_ls_R_factor_gt 0.3878
_refine_ls_shift/su_max 0.000
_refine_ls_shift/su_mean 0.000
_refine_ls_structure_factor_coef Fsqd
_refine_ls_weighting_details 'calc w=1/[\s^2^(Fo^2^)+(0.2000P)^2^+0.0000P] where P=(Fo^2^+2Fc^2^)/3'
_refine_ls_weighting_scheme calc
_refine_ls_wR_factor_gt 0.7750
_refine_ls_wR_factor_ref 0.8078
_reflns_number_gt 359
_reflns_number_total 513
_reflns_threshold_expression >2sigma(I)
_cod_data_source_file c4dt00458b2.cif
_cod_data_source_block coe4
_cod_depositor_comments
;
The following automatic conversions were performed:

'_symmetry_cell_setting' value 'Orthorhombic' changed to
'orthorhombic' according to
/usr/data/users/saulius/crontab/automatic-downloads/rss-feeds/RSC/lib/dictionaries/cif_core.dic
dictionary named 'cif_core.dic' version 2.4.2 from 2011-04-26.

Automatic conversion script
Id: cif_fix_values 2281 2013-09-26 08:29:07Z andrius 

 Adding full bibliography for 7029844--7029847.cif.
;
_cod_original_cell_volume 2353(38)
_cod_original_sg_symbol_H-M Cmcm
_cod_original_formula_sum 'O88.80 Si38.40'
_cod_database_code 7029845

loop_
_symmetry_equiv_pos_as_xyz
'x, y, z'
'-x, -y, z+1/2'
'-x, y, -z+1/2'
'x, -y, -z'
'x+1/2, y+1/2, z'
'-x+1/2, -y+1/2, z+1/2'
'-x+1/2, y+1/2, -z+1/2'
'x+1/2, -y+1/2, -z'
'-x, -y, -z'
'x, y, -z-1/2'
'x, -y, z-1/2'
'-x, y, z'
'-x+1/2, -y+1/2, -z'
'x+1/2, y+1/2, -z-1/2'
'x+1/2, -y+1/2, z-1/2'
'-x+1/2, y+1/2, z'

loop_
_atom_site_label
_atom_site_type_symbol
_atom_site_fract_x
_atom_site_fract_y
_atom_site_fract_z
_atom_site_U_iso_or_equiv
_atom_site_adp_type
_atom_site_occupancy
_atom_site_symmetry_multiplicity
_atom_site_calc_flag
_atom_site_refinement_flags
Si1 Si 0.0000 0.3277(18) 0.2500 0.114(8) Uiso 1 4 d SD
Si2 Si 0.211(4) 0.2694(12) 0.7500 0.114(8) Uiso 1 2 d SD
Si3 Si 0.303(3) 0.3115(9) 0.5444(14) 0.114(8) Uiso 1 1 d D
Si4 Si 0.0000 0.3853(13) 0.451(2) 0.114(8) Uiso 1 2 d SD
Si5 Si 0.135(13) 0.5000 0.5000 0.114(8) Uiso 0.12(5) 2 d SPD
O1 O 0.247(5) 0.3075(16) 0.6570(19) 0.149(9) Uiso 1 1 d D
O2 O 0.0000 0.371(2) 0.339(2) 0.149(9) Uiso 1 2 d SD
O3 O 0.0000 0.249(3) 0.7500 0.149(9) Uiso 1 4 d SD
O4 O 0.183(4) 0.3601(15) 0.493(2) 0.149(9) Uiso 1 1 d D
O5 O 0.183(5) 0.2889(18) 0.2500 0.149(9) Uiso 1 2 d SD
O6 O 0.7500 0.7500 0.5000 0.149(9) Uiso 1 2 d S
O7 O 0.5000 0.335(2) 0.546(4) 0.149(9) Uiso 1 2 d SD
O8 O 1.0000 0.5469(16) 0.550(3) 0.149(9) Uiso 1 2 d S
O9 O -0.260(11) 0.533(4) 0.422(5) 0.149(9) Uiso 0.12(5) 1 d P
OW1 O -0.5000 0.518(6) 0.346(10) 0.29(5) Uiso 1 2 d S

loop_
_atom_type_symbol
_atom_type_description
_atom_type_scat_dispersion_real
_atom_type_scat_dispersion_imag
_atom_type_scat_source
O O 0.0000 0.0000 'International Tables Vol C Tables 4.2.6.8 and 6.1.1.4'
Si Si 0.0000 0.0000 'International Tables Vol C Tables 4.2.6.8 and 6.1.1.4'

loop_
_geom_angle_atom_site_label_1
_geom_angle_atom_site_label_2
_geom_angle_atom_site_label_3
_geom_angle
_geom_angle_site_symmetry_1
_geom_angle_site_symmetry_3
O2 Si1 O2 103(5) . 10_556
O2 Si1 O5 110.4(11) . 3
O2 Si1 O5 110.4(11) 10_556 3
O2 Si1 O5 110.4(11) . .
O2 Si1 O5 110.4(11) 10_556 .
O5 Si1 O5 112(4) 3 .
O5 Si2 O1 113(2) 13_556 10_557
O5 Si2 O1 113(2) 13_556 .
O1 Si2 O1 110(4) 10_557 .
O5 Si2 O3 103(3) 13_556 .
O1 Si2 O3 108(2) 10_557 .
O1 Si2 O3 108(2) . .
O7 Si3 O4 106(2) . .
O7 Si3 O6 123(2) . 5_445
O4 Si3 O6 108.4(18) . 5_445
O7 Si3 O1 104(3) . .
O4 Si3 O1 110(2) . .
O6 Si3 O1 105.5(16) 5_445 .
O8 Si4 O4 112.1(18) 9_666 12
O8 Si4 O4 112.1(18) 9_666 .
O4 Si4 O4 116(3) 12 .
O8 Si4 O2 101(3) 9_666 .
O4 Si4 O2 107.0(18) 12 .
O4 Si4 O2 107.0(18) . .
O9 Si5 O9 112(7) 9_566 12
O9 Si5 O8 109(3) 9_566 9_666
O9 Si5 O8 111(3) 12 9_666
O9 Si5 O8 111(3) 9_566 1_455
O9 Si5 O8 109(3) 12 1_455
O8 Si5 O8 105(6) 9_666 1_455
O9 Si5 Si5 124(4) 9_566 9_566
O9 Si5 Si5 124(4) 12 9_566
O8 Si5 Si5 53(3) 9_666 9_566
O8 Si5 Si5 53(3) 1_455 9_566
Si2 O1 Si3 150(3) . .
Si1 O2 Si4 153(4) . .
Si2 O3 Si2 146(5) . 3_556
Si4 O4 Si3 154(3) . .
Si2 O5 Si1 154(4) 13_556 .
Si3 O6 Si3 180.0(7) 9_666 5
Si3 O7 Si3 139(4) 12_655 .
Si4 O8 Si5 131(3) 9_666 9_666
Si4 O8 Si5 131(3) 9_666 1_655
Si5 O8 Si5 75(6) 9_666 1_655

loop_
_geom_bond_atom_site_label_1
_geom_bond_atom_site_label_2
_geom_bond_distance
_geom_bond_site_symmetry_2
Si1 O2 1.60(4) .
Si1 O2 1.60(4) 10_556
Si1 O5 1.60(4) 3
Si1 O5 1.60(4) .
Si2 O5 1.55(4) 13_556
Si2 O1 1.59(3) 10_557
Si2 O1 1.59(3) .
Si2 O3 1.61(4) .
Si3 O7 1.53(3) .
Si3 O4 1.59(3) .
Si3 O6 1.59(2) 5_445
Si3 O1 1.63(3) .
Si4 O8 1.56(4) 9_666
Si4 O4 1.57(3) 12
Si4 O4 1.57(3) .
Si4 O2 1.61(4) .
Si5 O9 1.61(5) 9_566
Si5 O9 1.61(5) 12
Si5 O8 1.62(5) 9_666
Si5 O8 1.62(5) 1_455
Si5 Si5 1.97(19) 9_566
O3 Si2 1.61(4) 3_556
O5 Si2 1.55(4) 13_556
O6 Si3 1.59(2) 9_666
O6 Si3 1.59(2) 5
O7 Si3 1.53(3) 12_655
O8 Si4 1.56(4) 9_666
O8 Si5 1.62(5) 9_666
O8 Si5 1.62(5) 1_655
O9 Si5 1.61(5) 9_566
